data_8106455
loop_
_publ_author_name
'Hou, Shanshan'
'Hou, Yimin'
'Wu, Mingxia'

_publ_section_title
;
 Crystal structure of trimethylammonium
 4-((4-carboxyphenyl)sulfonyl)benzoate, C17H19NO6S
;
_journal_issue 1
_journal_name_full 'Zeitschrift f\"ur Kristallographie - New Crystal Structures'
_journal_page_first 127
_journal_page_last 128
_journal_paper_doi 10.1515/ncrs-2016-0181
_journal_volume 232
_journal_year 2017
_chemical_formula_moiety 'C14 H9 O6 S, C3 H10 N'
_chemical_formula_sum 'C17 H19 N O6 S'
_chemical_formula_weight 365.39
_space_group_IT_number 15
_space_group_name_Hall '-C 2yc'
_space_group_name_H-M_alt 'C 1 2/c 1'
_symmetry_cell_setting monoclinic
_symmetry_space_group_name_H-M 'C 1 2/c 1'
_atom_sites_solution_hydrogens geom
_atom_sites_solution_primary direct
_atom_sites_solution_secondary difmap
_cell_angle_alpha 90.00
_cell_angle_beta 101.344(7)
_cell_angle_gamma 90.00
_cell_formula_units_Z 8
_cell_length_a 20.868(3)
_cell_length_b 11.6189(15)
_cell_length_c 15.0133(19)
_cell_measurement_reflns_used 5606
_cell_measurement_temperature 296(2)
_cell_measurement_theta_max 27.4
_cell_measurement_theta_min 2.33
_cell_volume 3569.1(8)
_computing_cell_refinement 'Bruker SMART'
_computing_data_collection 'Bruker SMART'
_computing_data_reduction 'Bruker SAINT'
_computing_molecular_graphics 'Bruker SHELXTL'
_computing_publication_material 'Bruker SHELXTL'
_computing_structure_refinement 'Bruker SHELXTL'
_computing_structure_solution 'Bruker SHELXTL'
_diffrn_ambient_temperature 296(2)
_diffrn_measured_fraction_theta_full 0.995
_diffrn_measured_fraction_theta_max 0.995
_diffrn_measurement_device_type 'CCD area detector'
_diffrn_measurement_method 'phi and omega scans'
_diffrn_radiation_monochromator graphite
_diffrn_radiation_source 'fine-focus sealed tube'
_diffrn_radiation_type MoK\a
_diffrn_radiation_wavelength 0.71073
_diffrn_reflns_av_R_equivalents 0.0211
_diffrn_reflns_av_sigmaI/netI 0.0185
_diffrn_reflns_limit_h_max 27
_diffrn_reflns_limit_h_min -27
_diffrn_reflns_limit_k_max 15
_diffrn_reflns_limit_k_min -14
_diffrn_reflns_limit_l_max 19
_diffrn_reflns_limit_l_min -18
_diffrn_reflns_number 14259
_diffrn_reflns_theta_full 27.61
_diffrn_reflns_theta_max 27.61
_diffrn_reflns_theta_min 1.99
_exptl_absorpt_coefficient_mu 0.214
_exptl_absorpt_correction_T_max 0.983
_exptl_absorpt_correction_T_min 0.916
_exptl_absorpt_correction_type multi-scan
_exptl_absorpt_process_details sadabs
_exptl_crystal_colour colorless
_exptl_crystal_density_diffrn 1.360
_exptl_crystal_density_method 'not measured'
_exptl_crystal_description block
_exptl_crystal_F_000 1536
_exptl_crystal_size_max 0.48
_exptl_crystal_size_mid 0.34
_exptl_crystal_size_min 0.08
_refine_diff_density_max 0.601
_refine_diff_density_min -0.344
_refine_diff_density_rms 0.051
_refine_ls_extinction_method none
_refine_ls_goodness_of_fit_ref 1.034
_refine_ls_hydrogen_treatment mixed
_refine_ls_matrix_type full
_refine_ls_number_parameters 232
_refine_ls_number_reflns 4130
_refine_ls_number_restraints 2
_refine_ls_restrained_S_all 1.034
_refine_ls_R_factor_all 0.0659
_refine_ls_R_factor_gt 0.0510
_refine_ls_shift/su_max 0.002
_refine_ls_shift/su_mean 0.000
_refine_ls_structure_factor_coef Fsqd
_refine_ls_weighting_details 'calc w=1/[\s^2^(Fo^2^)+(0.0950P)^2^+2.7833P] where P=(Fo^2^+2Fc^2^)/3'
_refine_ls_weighting_scheme calc
_refine_ls_wR_factor_gt 0.1545
_refine_ls_wR_factor_ref 0.1714
_reflns_number_gt 3173
_reflns_number_total 4130
_reflns_threshold_expression >2sigma(I)
_cod_data_source_file suppl_ncrs-2016-0181_suppl.cif
_cod_data_source_block 090531a_0m
_cod_original_sg_symbol_H-M 'C2/c  '
_cod_database_code 8106455
_publcif_info_exptl_table_max_cols 4
_publcif_info_exptl_table_use_headnotes n

loop_
_symmetry_equiv_pos_as_xyz
'x, y, z'
'-x, y, -z+1/2'
'x+1/2, y+1/2, z'
'-x+1/2, y+1/2, -z+1/2'
'-x, -y, -z'
'x, -y, z-1/2'
'-x+1/2, -y+1/2, -z'
'x+1/2, -y+1/2, z-1/2'

loop_
_atom_site_label
_atom_site_type_symbol
_atom_site_fract_x
_atom_site_fract_y
_atom_site_fract_z
_atom_site_U_iso_or_equiv
_atom_site_adp_type
_atom_site_occupancy
_atom_site_symmetry_multiplicity
_atom_site_calc_flag
_atom_site_refinement_flags
_atom_site_disorder_assembly
_atom_site_disorder_group
S1 S 1.02872(2) 0.27592(6) 0.04358(4) 0.0538(2) Uani 1 1 d . . .
O1 O 1.05983(9) 0.38365(18) 0.03175(13) 0.0737(5) Uani 1 1 d . . .
C1 C 0.97866(10) 0.23575(19) -0.06139(13) 0.0454(4) Uani 1 1 d . . .
N1 N 0.78020(12) 0.0020(2) -0.49591(14) 0.0696(6) Uani 1 1 d D . .
H1N H 0.8085(14) 0.032(3) -0.4454(15) 0.104 Uiso 1 1 d D . .
O2 O 1.06798(8) 0.17831(18) 0.07790(11) 0.0699(5) Uani 1 1 d . . .
C2 C 0.93223(11) 0.31255(19) -0.10663(15) 0.0494(5) Uani 1 1 d . . .
H2B H 0.9277 0.3854 -0.0830 0.059 Uiso 1 1 calc R . .
O3 O 0.81060(7) 0.19484(16) -0.34629(11) 0.0607(4) Uani 1 1 d . . .
C3 C 0.89312(10) 0.27818(18) -0.18723(14) 0.0460(5) Uani 1 1 d . . .
H3A H 0.8612 0.3279 -0.2176 0.055 Uiso 1 1 calc R . .
O4 O 0.87528(8) 0.04594(15) -0.35021(11) 0.0635(5) Uani 1 1 d . . .
C4 C 0.90071(9) 0.17039(18) -0.22367(13) 0.0424(4) Uani 1 1 d . . .
O5 O 0.80497(12) 0.45707(18) 0.27814(17) 0.0875(7) Uani 1 1 d . . .
C5 C 0.94698(11) 0.0952(2) -0.17723(14) 0.0525(5) Uani 1 1 d . . .
H5A H 0.9519 0.0226 -0.2011 0.063 Uiso 1 1 calc R . .
O6 O 0.78568(9) 0.26902(17) 0.26866(15) 0.0722(5) Uani 1 1 d D . .
H6 H 0.7524(12) 0.279(3) 0.293(2) 0.108 Uiso 1 1 d D . .
C6 C 0.98591(11) 0.1276(2) -0.09555(14) 0.0539(5) Uani 1 1 d . . .
H6A H 1.0167 0.0767 -0.0640 0.065 Uiso 1 1 calc R . .
C7 C 0.85875(9) 0.13393(19) -0.31339(13) 0.0449(4) Uani 1 1 d . . .
C8 C 0.97109(10) 0.30049(19) 0.11335(13) 0.0479(5) Uani 1 1 d . . .
C9 C 0.94062(11) 0.2078(2) 0.14445(15) 0.0508(5) Uani 1 1 d . . .
H9A H 0.9528 0.1331 0.1329 0.061 Uiso 1 1 calc R . .
C10 C 0.89174(11) 0.22670(19) 0.19298(15) 0.0499(5) Uani 1 1 d . . .
H10A H 0.8706 0.1647 0.2139 0.060 Uiso 1 1 calc R . .
C11 C 0.87433(10) 0.33781(19) 0.21034(14) 0.0489(5) Uani 1 1 d . . .
C12 C 0.90675(13) 0.4299(2) 0.18128(17) 0.0592(6) Uani 1 1 d . . .
H12A H 0.8960 0.5045 0.1952 0.071 Uiso 1 1 calc R . .
C13 C 0.95480(13) 0.4119(2) 0.13191(16) 0.0593(6) Uani 1 1 d . . .
H13A H 0.9760 0.4740 0.1113 0.071 Uiso 1 1 calc R . .
C14 C 0.81869(11) 0.3617(2) 0.25706(15) 0.0549(5) Uani 1 1 d . . .
C15 C 0.8186(3) -0.0704(6) -0.5478(3) 0.186(3) Uani 1 1 d . . .
H15A H 0.8485 -0.0228 -0.5722 0.280 Uiso 1 1 calc R . .
H15B H 0.7895 -0.1081 -0.5966 0.280 Uiso 1 1 calc R . .
H15C H 0.8425 -0.1272 -0.5082 0.280 Uiso 1 1 calc R . .
C16 C 0.7513(4) 0.0947(4) -0.5443(4) 0.280(6) Uani 1 1 d . . .
H16A H 0.7271 0.1380 -0.5076 0.420 Uiso 1 1 calc R . .
H16B H 0.7223 0.0683 -0.5981 0.420 Uiso 1 1 calc R . .
H16C H 0.7844 0.1428 -0.5611 0.420 Uiso 1 1 calc R . .
C17 C 0.7359(2) -0.0751(5) -0.4626(3) 0.1384(19) Uani 1 1 d . . .
H17A H 0.7099 -0.0322 -0.4281 0.208 Uiso 1 1 calc R . .
H17B H 0.7605 -0.1326 -0.4246 0.208 Uiso 1 1 calc R . .
H17C H 0.7078 -0.1115 -0.5131 0.208 Uiso 1 1 calc R . .

loop_
_atom_site_aniso_label
_atom_site_aniso_U_11
_atom_site_aniso_U_22
_atom_site_aniso_U_33
_atom_site_aniso_U_23
_atom_site_aniso_U_13
_atom_site_aniso_U_12
S1 0.0444(3) 0.0712(4) 0.0434(3) -0.0046(2) 0.0026(2) -0.0041(2)
O1 0.0634(10) 0.0909(14) 0.0679(11) -0.0130(10) 0.0154(8) -0.0284(10)
C1 0.0448(10) 0.0525(12) 0.0382(9) -0.0013(8) 0.0063(8) -0.0009(8)
N1 0.0802(14) 0.0705(14) 0.0507(11) -0.0103(10) -0.0050(10) -0.0157(11)
O2 0.0544(9) 0.0984(14) 0.0517(9) -0.0021(9) -0.0021(7) 0.0171(9)
C2 0.0568(11) 0.0422(11) 0.0483(11) -0.0021(9) 0.0085(9) 0.0013(9)
O3 0.0515(8) 0.0822(12) 0.0451(8) 0.0009(8) 0.0016(6) 0.0137(8)
C3 0.0495(10) 0.0421(11) 0.0448(10) 0.0056(8) 0.0051(8) 0.0040(8)
O4 0.0685(10) 0.0602(10) 0.0556(9) -0.0144(8) -0.0029(8) 0.0035(8)
C4 0.0436(9) 0.0459(11) 0.0384(9) 0.0017(8) 0.0095(7) 0.0001(8)
O5 0.1054(15) 0.0624(12) 0.1076(16) -0.0063(11) 0.0520(13) 0.0112(11)
C5 0.0595(12) 0.0505(12) 0.0452(11) -0.0062(9) 0.0045(9) 0.0130(10)
O6 0.0607(10) 0.0703(12) 0.0912(14) -0.0062(10) 0.0287(10) 0.0022(9)
C6 0.0549(11) 0.0586(13) 0.0450(11) 0.0012(10) 0.0022(9) 0.0167(10)
C7 0.0442(9) 0.0510(12) 0.0396(10) 0.0017(8) 0.0084(8) -0.0022(8)
C8 0.0455(10) 0.0586(13) 0.0361(9) -0.0043(9) -0.0005(8) -0.0024(9)
C9 0.0566(11) 0.0478(12) 0.0464(11) -0.0002(9) 0.0064(9) 0.0049(9)
C10 0.0528(11) 0.0479(12) 0.0469(11) 0.0038(9) 0.0044(9) 0.0021(9)
C11 0.0509(10) 0.0544(13) 0.0376(9) -0.0022(9) -0.0006(8) 0.0039(9)
C12 0.0740(15) 0.0461(13) 0.0578(13) -0.0074(10) 0.0141(11) -0.0024(11)
C13 0.0704(14) 0.0518(13) 0.0567(13) -0.0058(10) 0.0149(11) -0.0135(11)
C14 0.0562(12) 0.0590(14) 0.0482(11) 0.0001(10) 0.0071(9) 0.0085(10)
C15 0.115(3) 0.328(10) 0.106(3) -0.106(5) -0.002(3) 0.032(5)
C16 0.458(13) 0.076(3) 0.190(6) 0.004(3) -0.221(8) -0.002(5)
C17 0.137(4) 0.187(5) 0.087(3) -0.017(3) 0.010(2) -0.076(4)

loop_
_atom_type_symbol
_atom_type_description
_atom_type_scat_dispersion_real
_atom_type_scat_dispersion_imag
_atom_type_scat_source
C C 0.0033 0.0016 'International Tables Vol C Tables 4.2.6.8 and 6.1.1.4'
H H 0.0000 0.0000 'International Tables Vol C Tables 4.2.6.8 and 6.1.1.4'
N N 0.0061 0.0033 'International Tables Vol C Tables 4.2.6.8 and 6.1.1.4'
O O 0.0106 0.0060 'International Tables Vol C Tables 4.2.6.8 and 6.1.1.4'
S S 0.1246 0.1234 'International Tables Vol C Tables 4.2.6.8 and 6.1.1.4'

loop_
_geom_angle_atom_site_label_1
_geom_angle_atom_site_label_2
_geom_angle_atom_site_label_3
_geom_angle
_geom_angle_site_symmetry_1
_geom_angle_site_symmetry_3
O2 S1 O1 119.55(12) . .
O2 S1 C8 108.79(11) . .
O1 S1 C8 108.02(11) . .
O2 S1 C1 107.83(11) . .
O1 S1 C1 108.72(11) . .
C8 S1 C1 102.64(9) . .
C6 C1 C2 121.36(19) . .
C6 C1 S1 118.85(16) . .
C2 C1 S1 119.78(17) . .
C16 N1 C17 115.2(5) . .
C16 N1 C15 113.2(5) . .
C17 N1 C15 106.2(4) . .
C16 N1 H1N 106(2) . .
C17 N1 H1N 107(2) . .
C15 N1 H1N 109(2) . .
C3 C2 C1 118.5(2) . .
C3 C2 H2B 120.7 . .
C1 C2 H2B 120.7 . .
C2 C3 C4 120.89(19) . .
C2 C3 H3A 119.6 . .
C4 C3 H3A 119.6 . .
C5 C4 C3 119.54(19) . .
C5 C4 C7 119.68(19) . .
C3 C4 C7 120.78(18) . .
C6 C5 C4 120.3(2) . .
C6 C5 H5A 119.8 . .
C4 C5 H5A 119.8 . .
C14 O6 H6 116(3) . .
C1 C6 C5 119.3(2) . .
C1 C6 H6A 120.3 . .
C5 C6 H6A 120.3 . .
O4 C7 O3 124.22(19) . .
O4 C7 C4 117.57(18) . .
O3 C7 C4 118.19(19) . .
C9 C8 C13 121.1(2) . .
C9 C8 S1 119.20(17) . .
C13 C8 S1 119.63(17) . .
C8 C9 C10 119.4(2) . .
C8 C9 H9A 120.3 . .
C10 C9 H9A 120.3 . .
C11 C10 C9 119.8(2) . .
C11 C10 H10A 120.1 . .
C9 C10 H10A 120.1 . .
C10 C11 C12 120.1(2) . .
C10 C11 C14 121.3(2) . .
C12 C11 C14 118.6(2) . .
C13 C12 C11 120.5(2) . .
C13 C12 H12A 119.8 . .
C11 C12 H12A 119.8 . .
C12 C13 C8 119.0(2) . .
C12 C13 H13A 120.5 . .
C8 C13 H13A 120.5 . .
O5 C14 O6 124.4(2) . .
O5 C14 C11 122.8(2) . .
O6 C14 C11 112.8(2) . .
N1 C15 H15A 109.5 . .
N1 C15 H15B 109.5 . .
H15A C15 H15B 109.5 . .
N1 C15 H15C 109.5 . .
H15A C15 H15C 109.5 . .
H15B C15 H15C 109.5 . .
N1 C16 H16A 109.5 . .
N1 C16 H16B 109.5 . .
H16A C16 H16B 109.5 . .
N1 C16 H16C 109.5 . .
H16A C16 H16C 109.5 . .
H16B C16 H16C 109.5 . .
N1 C17 H17A 109.5 . .
N1 C17 H17B 109.5 . .
H17A C17 H17B 109.5 . .
N1 C17 H17C 109.5 . .
H17A C17 H17C 109.5 . .
H17B C17 H17C 109.5 . .

loop_
_geom_bond_atom_site_label_1
_geom_bond_atom_site_label_2
_geom_bond_distance
_geom_bond_site_symmetry_2
S1 O2 1.4342(19) .
S1 O1 1.437(2) .
S1 C8 1.767(2) .
S1 C1 1.773(2) .
C1 C6 1.377(3) .
C1 C2 1.392(3) .
N1 C16 1.371(5) .
N1 C17 1.445(5) .
N1 C15 1.483(5) .
N1 H1N 0.932(10) .
C2 C3 1.379(3) .
C2 H2B 0.9300 .
O3 C7 1.249(2) .
C3 C4 1.388(3) .
C3 H3A 0.9300 .
O4 C7 1.243(3) .
C4 C5 1.384(3) .
C4 C7 1.515(3) .
O5 C14 1.203(3) .
C5 C6 1.383(3) .
C5 H5A 0.9300 .
O6 C14 1.308(3) .
O6 H6 0.858(10) .
C6 H6A 0.9300 .
C8 C9 1.378(3) .
C8 C13 1.381(3) .
C9 C10 1.383(3) .
C9 H9A 0.9300 .
C10 C11 1.380(3) .
C10 H10A 0.9300 .
C11 C12 1.381(3) .
C11 C14 1.496(3) .
C12 C13 1.375(4) .
C12 H12A 0.9300 .
C13 H13A 0.9300 .
C15 H15A 0.9600 .
C15 H15B 0.9600 .
C15 H15C 0.9600 .
C16 H16A 0.9600 .
C16 H16B 0.9600 .
C16 H16C 0.9600 .
C17 H17A 0.9600 .
C17 H17B 0.9600 .
C17 H17C 0.9600 .

loop_
_publcif_info_datablock.id
_publcif_info_datablock.publ_exptl
_publcif_info_datablock.publ_geom
_publcif_info_datablock.structure
{195b17e6-9471-45da-aa0c-480e53f00b47} y y y

loop_
_publcif_info_exptl_table_extra_item
sin_theta_over_lambda_max

loop_
_publcif_info_tables.block_id
_publcif_info_tables.reference_item
{195b17e6-9471-45da-aa0c-480e53f00b47} '_publcif_info_datablock.publ_exptl'

loop_
_publcif_info_cif.paper_type
CE
